data_4075477
loop_
_publ_author_name
'Nakazawa, Hiroshi'
'Ohba, Masaharu'
'Itazaki, Masumi'

_publ_section_title
;
 Synthesis and Reactivity of a Phosphite&#x2212;Boryl Complex of
 Molybdenum:&#x00A0; Formation of (\h5-C5Me5)Mo(CO)3(BH2&#x00B7;phosphite)
 and Its Mo&#x2212;B, B&#x2212;P, and B&#x2212;H Bond Reactions
;
_journal_issue 12
_journal_name_full Organometallics
_journal_page_first 2903
_journal_paper_doi 10.1021/om0603159
_journal_volume 25
_journal_year 2006
_chemical_formula_moiety 'C18 H30 B Mo N2 O4 P '
_chemical_formula_sum 'C18 H30 B Mo N2 O4 P'
_chemical_formula_weight 476.17
_space_group_IT_number 14
_symmetry_cell_setting monoclinic
_symmetry_Int_Tables_number 14
_symmetry_space_group_name_Hall '-P 2yn'
_symmetry_space_group_name_H-M 'P 1 21/n 1'
_cell_angle_alpha 90
_cell_angle_beta 105.371(1)
_cell_angle_gamma 90
_cell_formula_units_Z 4
_cell_length_a 9.2680(2)
_cell_length_b 14.5460(4)
_cell_length_c 17.1080(5)
_cell_measurement_temperature 200.2
_cell_measurement_theta_max 28.0
_cell_volume 2223.87(10)
_computing_cell_refinement PROCESS
_computing_data_collection PROCESS
_computing_data_reduction 'teXsan Ver. 1.11'
_computing_publication_material 'teXsan Ver. 1.11'
_computing_structure_refinement 'teXsan Ver. 1.10'
_computing_structure_solution SIR92
_diffrn_detector_area_resol_mean 10.00
_diffrn_measured_fraction_theta_full 0.9938
_diffrn_measured_fraction_theta_max 0.9938
_diffrn_measurement_device_type 'Rigaku RAXIS-IV Imaging Plate'
_diffrn_measurement_method \w
_diffrn_radiation_type 'Mo K\a'
_diffrn_radiation_wavelength 0.7107
_diffrn_reflns_limit_h_max 12
_diffrn_reflns_limit_h_min 0
_diffrn_reflns_limit_k_max 19
_diffrn_reflns_limit_k_min 0
_diffrn_reflns_limit_l_max 21
_diffrn_reflns_limit_l_min -22
_diffrn_reflns_number 5534
_diffrn_reflns_theta_full 27.95
_diffrn_reflns_theta_max 27.95
_exptl_absorpt_coefficient_mu 0.684
_exptl_absorpt_correction_type none
_exptl_crystal_colour orange
_exptl_crystal_density_diffrn 1.422
_exptl_crystal_density_method 'not measured'
_exptl_crystal_description plate
_exptl_crystal_size_max 0.500
_exptl_crystal_size_mid 0.350
_exptl_crystal_size_min 0.050
_refine_diff_density_max 0.71
_refine_diff_density_min -0.68
_refine_ls_extinction_coef 0.014(3)
_refine_ls_extinction_method 'Zachariasen(1967) type 2 Gaussian isotropic'
_refine_ls_goodness_of_fit_ref 1.472
_refine_ls_hydrogen_treatment noref
_refine_ls_number_parameters 245
_refine_ls_number_reflns 4600
_refine_ls_R_factor_gt 0.0421
_refine_ls_shift/su_max 0.0004
_refine_ls_structure_factor_coef F
_refine_ls_weighting_details 'w = 1/[\s^2^(Fo) + 0.00270|Fo|^2^]'
_refine_ls_weighting_scheme calc
_refine_ls_wR_factor_ref 0.0849
_reflns_number_gt 4600
_reflns_number_total 5318
_reflns_threshold_expression F^2^>3.0\s(F^2^)
_cod_data_source_file om0603159si20060415_125049.cif
_cod_data_source_block A_TEXRAY.INF_file_is_not_p
_cod_original_cell_volume 2223.9(1)
_cod_original_formula_sum 'C18 H30 B Mo N2 O4 P '
_cod_database_code 4075477

loop_
_symmetry_equiv_pos_as_xyz
x,y,z
1/2-x,1/2+y,1/2-z
-x,-y,-z
1/2+x,1/2-y,1/2+z

loop_
_atom_site_label
_atom_site_type_symbol
_atom_site_fract_x
_atom_site_fract_y
_atom_site_fract_z
_atom_site_U_iso_or_equiv
_atom_site_adp_type
_atom_site_occupancy
_atom_site_calc_flag
Mo(1) Mo 0.27612(3) 0.20398(2) -0.05021(2) 0.0241(1) Uani 1.00 d
P(1) P 0.18325(10) 0.35199(6) 0.11754(5) 0.0261(2) Uani 1.00 d
O(1) O -0.0299(3) 0.3043(2) -0.0878(2) 0.0515(9) Uani 1.00 d
O(2) O 0.0627(4) 0.0347(2) -0.0737(2) 0.062(1) Uani 1.00 d
O(3) O 0.3648(4) 0.1340(2) 0.1283(2) 0.0557(10) Uani 1.00 d
O(4) O 0.0494(3) 0.4147(2) 0.0659(2) 0.0395(7) Uani 1.00 d
N(1) N 0.2663(4) 0.4016(2) 0.2039(2) 0.0458(10) Uani 1.00 d
N(2) N 0.1117(4) 0.2692(2) 0.1618(2) 0.0327(8) Uani 1.00 d
C(1) C 0.3064(4) 0.2106(3) -0.1811(2) 0.0350(10) Uani 1.00 d
C(2) C 0.3937(4) 0.1354(3) -0.1415(2) 0.0340(9) Uani 1.00 d
C(3) C 0.5098(4) 0.1716(3) -0.0764(2) 0.0319(9) Uani 1.00 d
C(4) C 0.4962(4) 0.2691(3) -0.0764(2) 0.0334(9) Uani 1.00 d
C(5) C 0.3674(5) 0.2929(3) -0.1409(3) 0.037(1) Uani 1.00 d
C(6) C 0.1850(6) 0.2054(5) -0.2579(3) 0.071(2) Uani 1.00 d
C(7) C 0.3730(6) 0.0370(4) -0.1685(3) 0.058(1) Uani 1.00 d
C(8) C 0.6387(5) 0.1169(4) -0.0223(3) 0.052(1) Uani 1.00 d
C(9) C 0.6101(6) 0.3328(4) -0.0239(3) 0.054(1) Uani 1.00 d
C(10) C 0.3181(6) 0.3881(4) -0.1693(4) 0.063(2) Uani 1.00 d
C(11) C 0.0824(4) 0.2685(3) -0.0694(2) 0.0326(9) Uani 1.00 d
C(12) C 0.1414(5) 0.0975(3) -0.0634(2) 0.0378(10) Uani 1.00 d
C(13) C 0.3282(4) 0.1626(3) 0.0636(2) 0.0366(10) Uani 1.00 d
C(14) C 0.2411(6) 0.3594(3) 0.2749(2) 0.051(1) Uani 1.00 d
C(15) C 0.1649(6) 0.2693(4) 0.2494(3) 0.050(1) Uani 1.00 d
C(16) C 0.3453(7) 0.4882(3) 0.2095(3) 0.062(2) Uani 1.00 d
C(17) C 0.0150(5) 0.1963(3) 0.1215(3) 0.045(1) Uani 1.00 d
C(18) C -0.0588(5) 0.4542(3) 0.1013(3) 0.049(1) Uani 1.00 d
B(1) B 0.3115(5) 0.3311(3) 0.0490(2) 0.0312(10) Uani 1.00 d
H(1) H 0.2151 0.2377 -0.2993 0.0855 Uiso 1.00 calc
H(2) H 0.0968 0.2328 -0.2501 0.0855 Uiso 1.00 calc
H(3) H 0.1661 0.1431 -0.2732 0.0855 Uiso 1.00 calc
H(4) H 0.2873 0.0320 -0.2134 0.0699 Uiso 1.00 calc
H(5) H 0.4589 0.0169 -0.1841 0.0699 Uiso 1.00 calc
H(6) H 0.3600 -0.0001 -0.1252 0.0699 Uiso 1.00 calc
H(7) H 0.6234 0.0532 -0.0335 0.0623 Uiso 1.00 calc
H(8) H 0.7303 0.1355 -0.0326 0.0623 Uiso 1.00 calc
H(9) H 0.6431 0.1281 0.0330 0.0623 Uiso 1.00 calc
H(10) H 0.7035 0.3252 -0.0361 0.0648 Uiso 1.00 calc
H(11) H 0.5773 0.3946 -0.0342 0.0648 Uiso 1.00 calc
H(12) H 0.6207 0.3187 0.0315 0.0648 Uiso 1.00 calc
H(13) H 0.2150 0.3951 -0.1721 0.0752 Uiso 1.00 calc
H(14) H 0.3332 0.3976 -0.2215 0.0752 Uiso 1.00 calc
H(15) H 0.3749 0.4316 -0.1324 0.0752 Uiso 1.00 calc
H(16) H 0.3339 0.3496 0.3140 0.0619 Uiso 1.00 calc
H(17) H 0.1794 0.3977 0.2973 0.0619 Uiso 1.00 calc
H(18) H 0.2338 0.2203 0.2668 0.0597 Uiso 1.00 calc
H(19) H 0.0831 0.2624 0.2725 0.0597 Uiso 1.00 calc
H(20) H 0.2938 0.5336 0.2315 0.0751 Uiso 1.00 calc
H(21) H 0.3501 0.5066 0.1569 0.0751 Uiso 1.00 calc
H(22) H 0.4438 0.4812 0.2436 0.0751 Uiso 1.00 calc
H(23) H -0.0100 0.2060 0.0646 0.0543 Uiso 1.00 calc
H(24) H -0.0738 0.1959 0.1393 0.0543 Uiso 1.00 calc
H(25) H 0.0649 0.1390 0.1340 0.0543 Uiso 1.00 calc
H(26) H -0.1094 0.4067 0.1215 0.0587 Uiso 1.00 calc
H(27) H -0.1292 0.4885 0.0614 0.0587 Uiso 1.00 calc
H(28) H -0.0104 0.4937 0.1445 0.0587 Uiso 1.00 calc
H(29) H 0.3106 0.3974 0.0144 0.0437 Uiso 1.00 calc
H(30) H 0.4261 0.3192 0.0957 0.0437 Uiso 1.00 calc

loop_
_atom_site_aniso_label
_atom_site_aniso_U_11
_atom_site_aniso_U_22
_atom_site_aniso_U_33
_atom_site_aniso_U_12
_atom_site_aniso_U_13
_atom_site_aniso_U_23
Mo(1) 0.0269(2) 0.0265(2) 0.0207(2) 0.00261(9) 0.0093(1) 0.00034(9)
P(1) 0.0340(4) 0.0233(4) 0.0231(4) 0.0001(3) 0.0113(3) -0.0006(3)
O(1) 0.035(2) 0.063(2) 0.052(2) 0.014(1) 0.003(1) -0.014(1)
O(2) 0.065(2) 0.053(2) 0.069(2) -0.025(2) 0.018(2) -0.002(2)
O(3) 0.076(2) 0.062(2) 0.032(2) 0.030(2) 0.018(1) 0.019(1)
O(4) 0.052(2) 0.039(1) 0.030(1) 0.019(1) 0.015(1) 0.006(1)
N(1) 0.069(2) 0.041(2) 0.032(2) -0.021(2) 0.022(2) -0.011(1)
N(2) 0.042(2) 0.035(2) 0.023(1) -0.004(1) 0.012(1) 0.002(1)
C(1) 0.033(2) 0.054(2) 0.018(2) 0.004(2) 0.007(1) 0.003(1)
C(2) 0.037(2) 0.044(2) 0.026(2) 0.005(2) 0.016(1) -0.004(1)
C(3) 0.032(2) 0.039(2) 0.028(2) 0.005(1) 0.014(1) 0.002(1)
C(4) 0.029(2) 0.043(2) 0.031(2) -0.002(2) 0.013(1) 0.001(2)
C(5) 0.038(2) 0.044(2) 0.032(2) 0.010(2) 0.016(2) 0.015(1)
C(6) 0.041(2) 0.141(6) 0.025(2) -0.005(3) 0.001(2) 0.003(2)
C(7) 0.071(3) 0.056(3) 0.057(3) -0.004(2) 0.034(3) -0.025(2)
C(8) 0.041(2) 0.071(3) 0.044(2) 0.021(2) 0.012(2) 0.015(2)
C(9) 0.052(3) 0.060(3) 0.058(3) -0.021(2) 0.030(2) -0.011(2)
C(10) 0.071(3) 0.049(3) 0.081(4) 0.021(2) 0.044(3) 0.037(3)
C(11) 0.034(2) 0.039(2) 0.025(2) 0.005(2) 0.007(1) -0.005(1)
C(12) 0.045(2) 0.034(2) 0.038(2) -0.001(2) 0.016(2) 0.000(2)
C(13) 0.042(2) 0.035(2) 0.036(2) 0.011(2) 0.016(2) 0.000(2)
C(14) 0.074(3) 0.057(3) 0.022(2) -0.008(2) 0.009(2) -0.003(2)
C(15) 0.063(3) 0.062(3) 0.026(2) -0.016(2) 0.015(2) 0.005(2)
C(16) 0.088(4) 0.045(3) 0.057(3) -0.029(3) 0.024(3) -0.018(2)
C(17) 0.040(2) 0.044(2) 0.053(3) -0.013(2) 0.015(2) -0.001(2)
C(18) 0.050(2) 0.054(3) 0.047(2) 0.018(2) 0.020(2) 0.003(2)
B(1) 0.037(2) 0.032(2) 0.029(2) -0.003(2) 0.015(2) -0.005(2)

loop_
_atom_type_symbol
_atom_type_description
_atom_type_scat_dispersion_real
_atom_type_scat_dispersion_imag
_atom_type_scat_source
C C 0.003 0.002
;International Tables for Crystallography
(1992, Vol. C, Tables 4.2.6.8 and 6.1.1.1)
;
H H 0.000 0.000
;International Tables for Crystallography
(1992, Vol. C, Table 6.1.1.2)
;
N N 0.006 0.003
;International Tables for Crystallography
(1992, Vol. C, Tables 4.2.6.8 and 6.1.1.1)
;
O O 0.011 0.006
;International Tables for Crystallography
(1992, Vol. C, Tables 4.2.6.8 and 6.1.1.1)
;
B B 0.001 0.001
;International Tables for Crystallography
(1992, Vol. C, Tables 4.2.6.8 and 6.1.1.1)
;
P P 0.102 0.094
;International Tables for Crystallography
(1992, Vol. C, Tables 4.2.6.8 and 6.1.1.1)
;
Mo Mo -1.683 0.686
;International Tables for Crystallography
(1992, Vol. C, Tables 4.2.6.8 and 6.1.1.1)
;

loop_
_geom_angle_atom_site_label_1
_geom_angle_atom_site_label_2
_geom_angle_atom_site_label_3
_geom_angle
_geom_angle_publ_flag
C(1) Mo(1) C(2) 35.4(1) yes
C(1) Mo(1) C(3) 58.6(1) yes
C(1) Mo(1) C(4) 58.6(1) yes
C(1) Mo(1) C(5) 35.4(1) yes
C(1) Mo(1) C(11) 99.0(1) yes
C(1) Mo(1) C(12) 99.0(2) yes
C(1) Mo(1) C(13) 154.3(1) yes
C(1) Mo(1) B(1) 126.9(1) yes
C(2) Mo(1) C(3) 35.2(1) yes
C(2) Mo(1) C(4) 58.4(1) yes
C(2) Mo(1) C(5) 58.8(1) yes
C(2) Mo(1) C(11) 130.7(1) yes
C(2) Mo(1) C(12) 88.9(2) yes
C(2) Mo(1) C(13) 119.4(1) yes
C(2) Mo(1) B(1) 140.6(1) yes
C(3) Mo(1) C(4) 34.7(1) yes
C(3) Mo(1) C(5) 58.4(1) yes
C(3) Mo(1) C(11) 153.9(1) yes
C(3) Mo(1) C(12) 114.0(2) yes
C(3) Mo(1) C(13) 97.4(1) yes
C(3) Mo(1) B(1) 108.4(1) yes
C(4) Mo(1) C(5) 35.3(1) yes
C(4) Mo(1) C(11) 124.2(2) yes
C(4) Mo(1) C(12) 146.8(2) yes
C(4) Mo(1) C(13) 107.9(1) yes
C(4) Mo(1) B(1) 82.4(1) yes
C(5) Mo(1) C(11) 95.7(2) yes
C(5) Mo(1) C(12) 133.5(2) yes
C(5) Mo(1) C(13) 141.8(2) yes
C(5) Mo(1) B(1) 92.1(1) yes
C(11) Mo(1) C(12) 80.4(2) yes
C(11) Mo(1) C(13) 106.5(2) yes
C(11) Mo(1) B(1) 73.0(1) yes
C(12) Mo(1) C(13) 81.6(2) yes
C(12) Mo(1) B(1) 129.3(2) yes
C(13) Mo(1) B(1) 66.3(1) yes
O(4) P(1) N(1) 110.8(2) yes
O(4) P(1) N(2) 108.8(2) yes
O(4) P(1) B(1) 105.6(2) yes
N(1) P(1) N(2) 93.3(2) yes
N(1) P(1) B(1) 113.9(2) yes
N(2) P(1) B(1) 124.0(2) yes
P(1) O(4) C(18) 121.6(3) yes
P(1) N(1) C(14) 115.5(3) yes
P(1) N(1) C(16) 123.4(3) yes
C(14) N(1) C(16) 120.7(4) yes
P(1) N(2) C(15) 113.9(3) yes
P(1) N(2) C(17) 126.3(3) yes
C(15) N(2) C(17) 119.6(3) yes
Mo(1) C(1) C(2) 73.0(2) yes
Mo(1) C(1) C(5) 72.8(2) yes
Mo(1) C(1) C(6) 126.2(3) yes
C(2) C(1) C(5) 108.3(3) yes
C(2) C(1) C(6) 125.7(4) yes
C(5) C(1) C(6) 125.5(4) yes
Mo(1) C(2) C(1) 71.6(2) yes
Mo(1) C(2) C(3) 73.2(2) yes
Mo(1) C(2) C(7) 124.5(3) yes
C(1) C(2) C(3) 107.7(3) yes
C(1) C(2) C(7) 125.2(4) yes
C(3) C(2) C(7) 126.9(4) yes
Mo(1) C(3) C(2) 71.6(2) yes
Mo(1) C(3) C(4) 73.6(2) yes
Mo(1) C(3) C(8) 126.6(3) yes
C(2) C(3) C(4) 108.7(3) yes
C(2) C(3) C(8) 125.9(4) yes
C(4) C(3) C(8) 125.0(4) yes
Mo(1) C(4) C(3) 71.7(2) yes
Mo(1) C(4) C(5) 70.4(2) yes
Mo(1) C(4) C(9) 128.8(3) yes
C(3) C(4) C(5) 107.2(3) yes
C(3) C(4) C(9) 124.4(4) yes
C(5) C(4) C(9) 128.1(4) yes
Mo(1) C(5) C(1) 71.9(2) yes
Mo(1) C(5) C(4) 74.4(2) yes
Mo(1) C(5) C(10) 126.3(3) yes
C(1) C(5) C(4) 108.2(3) yes
C(1) C(5) C(10) 125.0(4) yes
C(4) C(5) C(10) 126.3(4) yes
C(1) C(6) H(1) 109.3 no
C(1) C(6) H(2) 109.3 no
C(1) C(6) H(3) 109.5 no
H(1) C(6) H(2) 109.4 no
H(1) C(6) H(3) 109.6 no
H(2) C(6) H(3) 109.7 no
C(2) C(7) H(4) 109.4 no
C(2) C(7) H(5) 109.4 no
C(2) C(7) H(6) 109.4 no
H(4) C(7) H(5) 109.5 no
H(4) C(7) H(6) 109.6 no
H(5) C(7) H(6) 109.5 no
C(3) C(8) H(7) 109.5 no
C(3) C(8) H(8) 109.5 no
C(3) C(8) H(9) 109.5 no
H(7) C(8) H(8) 109.5 no
H(7) C(8) H(9) 109.5 no
H(8) C(8) H(9) 109.4 no
C(4) C(9) H(10) 109.4 no
C(4) C(9) H(11) 109.3 no
C(4) C(9) H(12) 109.4 no
H(10) C(9) H(11) 109.5 no
H(10) C(9) H(12) 109.6 no
H(11) C(9) H(12) 109.5 no
C(5) C(10) H(13) 109.4 no
C(5) C(10) H(14) 109.4 no
C(5) C(10) H(15) 109.5 no
H(13) C(10) H(14) 109.5 no
H(13) C(10) H(15) 109.6 no
H(14) C(10) H(15) 109.6 no
Mo(1) C(11) O(1) 173.7(3) yes
Mo(1) C(12) O(2) 177.8(4) yes
Mo(1) C(13) O(3) 175.2(3) yes
N(1) C(14) C(15) 107.4(3) yes
N(1) C(14) H(16) 109.9 no
N(1) C(14) H(17) 109.9 no
C(15) C(14) H(16) 110.1 no
C(15) C(14) H(17) 110.1 no
H(16) C(14) H(17) 109.4 no
N(2) C(15) C(14) 107.9(4) yes
N(2) C(15) H(18) 109.9 no
N(2) C(15) H(19) 109.9 no
C(14) C(15) H(18) 109.8 no
C(14) C(15) H(19) 109.8 no
H(18) C(15) H(19) 109.5 no
N(1) C(16) H(20) 109.4 no
N(1) C(16) H(21) 109.4 no
N(1) C(16) H(22) 109.5 no
H(20) C(16) H(21) 109.5 no
H(20) C(16) H(22) 109.5 no
H(21) C(16) H(22) 109.5 no
N(2) C(17) H(23) 109.5 no
N(2) C(17) H(24) 109.5 no
N(2) C(17) H(25) 109.5 no
H(23) C(17) H(24) 109.5 no
H(23) C(17) H(25) 109.5 no
H(24) C(17) H(25) 109.5 no
O(4) C(18) H(26) 109.4 no
O(4) C(18) H(27) 109.4 no
O(4) C(18) H(28) 109.5 no
H(26) C(18) H(27) 109.4 no
H(26) C(18) H(28) 109.5 no
H(27) C(18) H(28) 109.6 no
Mo(1) B(1) P(1) 123.5(2) yes
Mo(1) B(1) H(29) 107.3 no
Mo(1) B(1) H(30) 107.0 no
P(1) B(1) H(29) 105.5 no
P(1) B(1) H(30) 101.9 no
H(29) B(1) H(30) 111.5 no

loop_
_geom_bond_atom_site_label_1
_geom_bond_atom_site_label_2
_geom_bond_distance
_geom_bond_publ_flag
Mo(1) C(1) 2.332(4) yes
Mo(1) C(2) 2.350(4) yes
Mo(1) C(3) 2.372(4) yes
Mo(1) C(4) 2.397(4) yes
Mo(1) C(5) 2.344(4) yes
Mo(1) C(11) 1.975(4) yes
Mo(1) C(12) 1.964(4) yes
Mo(1) C(13) 1.972(4) yes
Mo(1) B(1) 2.472(4) yes
P(1) O(4) 1.604(3) yes
P(1) N(1) 1.642(3) yes
P(1) N(2) 1.652(3) yes
P(1) B(1) 1.903(4) yes
O(1) C(11) 1.132(5) yes
O(2) C(12) 1.153(5) yes
O(3) C(13) 1.145(5) yes
O(4) C(18) 1.423(5) yes
N(1) C(14) 1.434(6) yes
N(1) C(16) 1.447(5) yes
N(2) C(15) 1.447(5) yes
N(2) C(17) 1.440(5) yes
C(1) C(2) 1.422(5) yes
C(1) C(5) 1.421(6) yes
C(1) C(6) 1.488(6) yes
C(2) C(3) 1.428(5) yes
C(2) C(7) 1.501(6) yes
C(3) C(4) 1.423(5) yes
C(3) C(8) 1.527(5) yes
C(4) C(5) 1.437(5) yes
C(4) C(9) 1.509(6) yes
C(5) C(10) 1.498(6) yes
C(6) H(1) 0.951 no
C(6) H(2) 0.950 no
C(6) H(3) 0.947 no
C(7) H(4) 0.950 no
C(7) H(5) 0.950 no
C(7) H(6) 0.949 no
C(8) H(7) 0.950 no
C(8) H(8) 0.951 no
C(8) H(9) 0.951 no
C(9) H(10) 0.949 no
C(9) H(11) 0.951 no
C(9) H(12) 0.949 no
C(10) H(13) 0.950 no
C(10) H(14) 0.950 no
C(10) H(15) 0.949 no
C(14) C(15) 1.498(7) yes
C(14) H(16) 0.951 no
C(14) H(17) 0.950 no
C(15) H(18) 0.950 no
C(15) H(19) 0.949 no
C(16) H(20) 0.950 no
C(16) H(21) 0.950 no
C(16) H(22) 0.950 no
C(17) H(23) 0.950 no
C(17) H(24) 0.950 no
C(17) H(25) 0.950 no
C(18) H(26) 0.951 no
C(18) H(27) 0.950 no
C(18) H(28) 0.949 no
B(1) H(29) 1.130 no
B(1) H(30) 1.161 no

loop_
_geom_contact_atom_site_label_1
_geom_contact_atom_site_label_2
_geom_contact_distance
_geom_contact_site_symmetry_2
O(1) C(15) 3.568(6) 4_454
O(2) O(2) 3.208(8) 3_555
O(2) C(17) 3.489(5) 3_555
O(2) C(8) 3.579(6) 3_655
O(3) C(7) 3.417(6) 3_655
O(4) O(4) 3.313(5) 3_565
O(4) C(18) 3.457(6) 3_565
C(7) C(10) 3.594(7) 2_544

loop_
_geom_torsion_atom_site_label_1
_geom_torsion_atom_site_label_2
_geom_torsion_atom_site_label_3
_geom_torsion_atom_site_label_4
_geom_torsion
_geom_torsion_publ_flag
Mo(1) C(1) C(2) C(3) -64.9(2) yes
Mo(1) C(1) C(2) C(7) 119.7(4) yes
Mo(1) C(1) C(5) C(4) 66.0(3) yes
Mo(1) C(1) C(5) C(10) -122.1(4) yes
Mo(1) C(2) C(1) C(5) 64.7(3) yes
Mo(1) C(2) C(1) C(6) -122.8(4) yes
Mo(1) C(2) C(3) C(4) -64.7(2) yes
Mo(1) C(2) C(3) C(8) 122.3(4) yes
Mo(1) C(3) C(2) C(1) 63.8(3) yes
Mo(1) C(3) C(2) C(7) -120.9(4) yes
Mo(1) C(3) C(4) C(5) -61.8(3) yes
Mo(1) C(3) C(4) C(9) 125.0(4) yes
Mo(1) C(4) C(3) C(2) 63.4(2) yes
Mo(1) C(4) C(3) C(8) -123.5(4) yes
Mo(1) C(4) C(5) C(1) -64.4(3) yes
Mo(1) C(4) C(5) C(10) 123.9(4) yes
Mo(1) C(5) C(1) C(2) -64.8(3) yes
Mo(1) C(5) C(1) C(6) 122.6(4) yes
Mo(1) C(5) C(4) C(3) 62.6(2) yes
Mo(1) C(5) C(4) C(9) -124.5(4) yes
Mo(1) B(1) P(1) O(4) -86.9(2) yes
Mo(1) B(1) P(1) N(1) 151.3(2) yes
Mo(1) B(1) P(1) N(2) 39.3(3) yes
P(1) N(1) C(14) C(15) 10.0(5) yes
P(1) N(2) C(15) C(14) 13.9(5) yes
P(1) B(1) Mo(1) C(1) 139.6(2) yes
P(1) B(1) Mo(1) C(2) -174.2(2) yes
P(1) B(1) Mo(1) C(3) -156.3(2) yes
P(1) B(1) Mo(1) C(4) -179.6(3) yes
P(1) B(1) Mo(1) C(5) 146.4(2) yes
P(1) B(1) Mo(1) C(11) 51.1(2) yes
P(1) B(1) Mo(1) C(12) -10.6(3) yes
P(1) B(1) Mo(1) C(13) -66.1(2) yes
O(4) P(1) N(1) C(14) 109.5(4) yes
O(4) P(1) N(1) C(16) -63.3(5) yes
O(4) P(1) N(2) C(15) -120.6(3) yes
O(4) P(1) N(2) C(17) 64.6(4) yes
N(1) P(1) O(4) C(18) -48.0(4) yes
N(1) P(1) N(2) C(15) -7.3(4) yes
N(1) P(1) N(2) C(17) 177.9(4) yes
N(1) C(14) C(15) N(2) -14.3(6) yes
N(2) P(1) O(4) C(18) 53.1(4) yes
N(2) P(1) N(1) C(14) -2.0(4) yes
N(2) P(1) N(1) C(16) -174.8(4) yes
C(1) Mo(1) C(2) C(3) 115.7(3) yes
C(1) Mo(1) C(2) C(7) -120.6(5) yes
C(1) Mo(1) C(3) C(2) -37.7(2) yes
C(1) Mo(1) C(3) C(4) 79.1(2) yes
C(1) Mo(1) C(3) C(8) -159.2(4) yes
C(1) Mo(1) C(4) C(3) -78.9(2) yes
C(1) Mo(1) C(4) C(5) 37.7(2) yes
C(1) Mo(1) C(4) C(9) 161.3(5) yes
C(1) Mo(1) C(5) C(4) -115.6(3) yes
C(1) Mo(1) C(5) C(10) 120.5(5) yes
C(1) C(2) Mo(1) C(3) -115.7(3) yes
C(1) C(2) Mo(1) C(4) -79.1(2) yes
C(1) C(2) Mo(1) C(5) -37.5(2) yes
C(1) C(2) Mo(1) C(11) 30.9(3) yes
C(1) C(2) Mo(1) C(12) 107.3(3) yes
C(1) C(2) Mo(1) C(13) -172.9(2) yes
C(1) C(2) Mo(1) B(1) -85.3(3) yes
C(1) C(2) C(3) C(4) -0.9(4) yes
C(1) C(2) C(3) C(8) -173.9(4) yes
C(1) C(5) Mo(1) C(2) 37.4(2) yes
C(1) C(5) Mo(1) C(3) 78.9(2) yes
C(1) C(5) Mo(1) C(4) 115.6(3) yes
C(1) C(5) Mo(1) C(11) -97.5(2) yes
C(1) C(5) Mo(1) C(12) -15.3(3) yes
C(1) C(5) Mo(1) C(13) 136.6(3) yes
C(1) C(5) Mo(1) B(1) -170.6(2) yes
C(1) C(5) C(4) C(3) -1.7(4) yes
C(1) C(5) C(4) C(9) 171.1(4) yes
C(2) Mo(1) C(1) C(5) -116.0(3) yes
C(2) Mo(1) C(1) C(6) 122.2(5) yes
C(2) Mo(1) C(3) C(4) 116.7(3) yes
C(2) Mo(1) C(3) C(8) -121.5(5) yes
C(2) Mo(1) C(4) C(3) -37.2(2) yes
C(2) Mo(1) C(4) C(5) 79.4(3) yes
C(2) Mo(1) C(4) C(9) -157.0(5) yes
C(2) Mo(1) C(5) C(4) -78.2(2) yes
C(2) Mo(1) C(5) C(10) 158.0(5) yes
C(2) C(1) Mo(1) C(3) 37.5(2) yes
C(2) C(1) Mo(1) C(4) 78.4(2) yes
C(2) C(1) Mo(1) C(5) 116.0(3) yes
C(2) C(1) Mo(1) C(11) -156.8(2) yes
C(2) C(1) Mo(1) C(12) -75.1(3) yes
C(2) C(1) Mo(1) C(13) 14.3(5) yes
C(2) C(1) Mo(1) B(1) 127.8(2) yes
C(2) C(1) C(5) C(4) 1.2(5) yes
C(2) C(1) C(5) C(10) 173.1(4) yes
C(2) C(3) Mo(1) C(4) -116.7(3) yes
C(2) C(3) Mo(1) C(5) -79.4(3) yes
C(2) C(3) Mo(1) C(11) -71.3(4) yes
C(2) C(3) Mo(1) C(12) 48.3(3) yes
C(2) C(3) Mo(1) C(13) 132.4(2) yes
C(2) C(3) Mo(1) B(1) -160.2(2) yes
C(2) C(3) C(4) C(5) 1.6(4) yes
C(2) C(3) C(4) C(9) -171.6(4) yes
C(3) Mo(1) C(1) C(5) -78.5(2) yes
C(3) Mo(1) C(1) C(6) 159.7(5) yes
C(3) Mo(1) C(2) C(7) 123.7(5) yes
C(3) Mo(1) C(4) C(5) 116.6(3) yes
C(3) Mo(1) C(4) C(9) -119.8(5) yes
C(3) Mo(1) C(5) C(4) -36.7(2) yes
C(3) Mo(1) C(5) C(10) -160.5(5) yes
C(3) C(2) Mo(1) C(4) 36.7(2) yes
C(3) C(2) Mo(1) C(5) 78.3(3) yes
C(3) C(2) Mo(1) C(11) 146.6(2) yes
C(3) C(2) Mo(1) C(12) -137.0(3) yes
C(3) C(2) Mo(1) C(13) -57.2(3) yes
C(3) C(2) Mo(1) B(1) 30.4(3) yes
C(3) C(2) C(1) C(5) -0.2(4) yes
C(3) C(2) C(1) C(6) 172.4(4) yes
C(3) C(4) Mo(1) C(5) -116.6(3) yes
C(3) C(4) Mo(1) C(11) -157.7(2) yes
C(3) C(4) Mo(1) C(12) -25.5(4) yes
C(3) C(4) Mo(1) C(13) 76.8(2) yes
C(3) C(4) Mo(1) B(1) 138.8(2) yes
C(3) C(4) C(5) C(10) -173.5(4) yes
C(4) Mo(1) C(1) C(5) -37.6(2) yes
C(4) Mo(1) C(1) C(6) -159.4(5) yes
C(4) Mo(1) C(2) C(7) 160.3(4) yes
C(4) Mo(1) C(3) C(8) 121.8(5) yes
C(4) Mo(1) C(5) C(10) -123.8(5) yes
C(4) C(3) Mo(1) C(5) 37.3(2) yes
C(4) C(3) Mo(1) C(11) 45.4(4) yes
C(4) C(3) Mo(1) C(12) 165.0(2) yes
C(4) C(3) Mo(1) C(13) -110.9(2) yes
C(4) C(3) Mo(1) B(1) -43.5(2) yes
C(4) C(3) C(2) C(7) 174.4(4) yes
C(4) C(5) Mo(1) C(11) 146.9(2) yes
C(4) C(5) Mo(1) C(12) -130.9(3) yes
C(4) C(5) Mo(1) C(13) 21.0(4) yes
C(4) C(5) Mo(1) B(1) 73.7(2) yes
C(4) C(5) C(1) C(6) -171.4(4) yes
C(5) Mo(1) C(1) C(6) -121.8(5) yes
C(5) Mo(1) C(2) C(7) -158.1(4) yes
C(5) Mo(1) C(3) C(8) 159.1(4) yes
C(5) Mo(1) C(4) C(9) 123.6(5) yes
C(5) C(1) Mo(1) C(11) 87.2(2) yes
C(5) C(1) Mo(1) C(12) 168.9(2) yes
C(5) C(1) Mo(1) C(13) -101.7(4) yes
C(5) C(1) Mo(1) B(1) 11.8(3) yes
C(5) C(1) C(2) C(7) -175.6(4) yes
C(5) C(4) Mo(1) C(11) -41.1(3) yes
C(5) C(4) Mo(1) C(12) 91.1(3) yes
C(5) C(4) Mo(1) C(13) -166.5(2) yes
C(5) C(4) Mo(1) B(1) -104.6(3) yes
C(5) C(4) C(3) C(8) 174.7(4) yes
C(6) C(1) Mo(1) C(11) -34.6(4) yes
C(6) C(1) Mo(1) C(12) 47.1(4) yes
C(6) C(1) Mo(1) C(13) 136.5(5) yes
C(6) C(1) Mo(1) B(1) -110.0(4) yes
C(6) C(1) C(2) C(7) -3.0(7) yes
C(6) C(1) C(5) C(10) 0.5(7) yes
C(7) C(2) Mo(1) C(11) -89.7(4) yes
C(7) C(2) Mo(1) C(12) -13.3(4) yes
C(7) C(2) Mo(1) C(13) 66.5(4) yes
C(7) C(2) Mo(1) B(1) 154.1(3) yes
C(7) C(2) C(3) C(8) 1.4(6) yes
C(8) C(3) Mo(1) C(11) 167.2(4) yes
C(8) C(3) Mo(1) C(12) -73.2(4) yes
C(8) C(3) Mo(1) C(13) 10.9(4) yes
C(8) C(3) Mo(1) B(1) 78.3(4) yes
C(8) C(3) C(4) C(9) 1.5(6) yes
C(9) C(4) Mo(1) C(11) 82.5(4) yes
C(9) C(4) Mo(1) C(12) -145.3(4) yes
C(9) C(4) Mo(1) C(13) -42.9(4) yes
C(9) C(4) Mo(1) B(1) 19.0(4) yes
C(9) C(4) C(5) C(10) -0.6(7) yes
C(10) C(5) Mo(1) C(11) 23.1(4) yes
C(10) C(5) Mo(1) C(12) 105.3(4) yes
C(10) C(5) Mo(1) C(13) -102.9(5) yes
C(10) C(5) Mo(1) B(1) -50.1(4) yes
C(14) N(1) P(1) B(1) -131.6(4) yes
C(14) C(15) N(2) C(17) -170.9(4) yes
C(15) N(2) P(1) B(1) 114.5(3) yes
C(15) C(14) N(1) C(16) -176.9(5) yes
C(16) N(1) P(1) B(1) 55.6(5) yes
C(17) N(2) P(1) B(1) -60.3(4) yes
C(18) O(4) P(1) B(1) -171.8(3) yes
C(18) O(4) P(1) B(1) -171.8(3) yes
